data_4111507
loop_
_publ_author_name
'Zachary D. Aron'
'Larry E. Overman'

_publ_section_title
;
 Total Synthesis and Properties of the Crambescidin Core Zwitterionic Acid
 and Crambescidin 359
;
_journal_name_full 'Journal of the American Chemical Society'
_journal_page_first 3380
_journal_page_last 3390
_journal_paper_doi 10.1021/ja042875+
_journal_volume 127
_journal_year 2005
_chemical_formula_sum 'C23 H37 N3 O5'
_chemical_formula_weight 435.56
_chemical_name_systematic
;
  ?
;
_space_group_IT_number 19
_symmetry_cell_setting orthorhombic
_symmetry_space_group_name_Hall 'P 2ac 2ab'
_symmetry_space_group_name_H-M 'P 21 21 21'
_atom_sites_solution_hydrogens geom
_atom_sites_solution_primary direct
_atom_sites_solution_secondary difmap
_audit_creation_method SHELXTL
_cell_angle_alpha 90.00
_cell_angle_beta 90.00
_cell_angle_gamma 90.00
_cell_formula_units_Z 4
_cell_length_a 9.4999(5)
_cell_length_b 12.0440(6)
_cell_length_c 19.6947(9)
_cell_measurement_temperature 173(2)
_cell_volume 2253.40(19)
_computing_cell_refinement 'Bruker SMART/SAINT'
_computing_data_collection 'Bruker SMART'
_computing_data_reduction 'Bruker SHELXTL'
_computing_molecular_graphics 'Bruker SHELXTL'
_computing_publication_material 'Bruker SHELXTL'
_computing_structure_refinement 'Bruker SHELXTL'
_computing_structure_solution 'Bruker SHELXTL'
_diffrn_ambient_temperature 173(2)
_diffrn_measured_fraction_theta_full 0.984
_diffrn_measured_fraction_theta_max 0.984
_diffrn_measurement_device_type 'CCD area detector'
_diffrn_measurement_method 'omega scans'
_diffrn_radiation_monochromator graphite
_diffrn_radiation_source 'sealed tube'
_diffrn_radiation_type MoK\a
_diffrn_radiation_wavelength 0.71073
_diffrn_reflns_av_R_equivalents 0.0512
_diffrn_reflns_av_sigmaI/netI 0.0453
_diffrn_reflns_limit_h_max 12
_diffrn_reflns_limit_h_min -12
_diffrn_reflns_limit_k_max 15
_diffrn_reflns_limit_k_min -15
_diffrn_reflns_limit_l_max 25
_diffrn_reflns_limit_l_min -25
_diffrn_reflns_number 24426
_diffrn_reflns_theta_full 28.29
_diffrn_reflns_theta_max 28.29
_diffrn_reflns_theta_min 1.98
_diffrn_standards_decay_% '< 1.0'
_diffrn_standards_interval_count 'initial 50 frames recollected'
_diffrn_standards_number '50 frames'
_exptl_absorpt_coefficient_mu 0.090
_exptl_absorpt_correction_T_max 0.9830
_exptl_absorpt_correction_T_min 0.9769
_exptl_absorpt_correction_type none
_exptl_crystal_colour colorless
_exptl_crystal_density_diffrn 1.284
_exptl_crystal_density_meas ?
_exptl_crystal_description prism
_exptl_crystal_F_000 944
_exptl_crystal_size_max 0.26
_exptl_crystal_size_mid 0.22
_exptl_crystal_size_min 0.19
_refine_diff_density_max 0.245
_refine_diff_density_min -0.203
_refine_diff_density_rms 0.040
_refine_ls_abs_structure_details 'Flack H D (1983), Acta Cryst. A39, 876-881'
_refine_ls_abs_structure_Flack 0.6(9)
_refine_ls_extinction_coef 0.0051(6)
_refine_ls_extinction_expression Fc^*^=kFc[1+0.001xFc^2^\l^3^/sin(2\q)]^-1/4^
_refine_ls_extinction_method SHELXTL
_refine_ls_goodness_of_fit_ref 1.060
_refine_ls_hydrogen_treatment mixed
_refine_ls_matrix_type full
_refine_ls_number_parameters 429
_refine_ls_number_reflns 5449
_refine_ls_number_restraints 0
_refine_ls_restrained_S_all 1.060
_refine_ls_R_factor_all 0.0620
_refine_ls_R_factor_gt 0.0376
_refine_ls_shift/su_max 0.000
_refine_ls_shift/su_mean 0.000
_refine_ls_structure_factor_coef Fsqd
_refine_ls_weighting_details 'calc w=1/[\s^2^(Fo^2^)+(0.0300P)^2^+0.4320P] where P=(Fo^2^+2Fc^2^)/3'
_refine_ls_weighting_scheme calc
_refine_ls_wR_factor_gt 0.0744
_refine_ls_wR_factor_ref 0.0852
_reflns_number_gt 4304
_reflns_number_total 5449
_reflns_threshold_expression >2sigma(I)
_cod_data_source_file ja0428752Bsi20041213_012358.cif
_cod_data_source_block ja042875plus
_cod_depositor_comments
;
The following automatic conversions were performed:

'_exptl_crystal_density_meas' value 'none' was changed to '?' - the
value is perceived as not measured.

Automatic conversion script
Id: cif_fix_values 3008 2015-01-20 13:52:24Z robertas 
;
_cod_database_code 4111507

loop_
_symmetry_equiv_pos_as_xyz
'x, y, z'
'-x+1/2, -y, z+1/2'
'-x, y+1/2, -z+1/2'
'x+1/2, -y+1/2, -z'

loop_
_atom_site_label
_atom_site_type_symbol
_atom_site_fract_x
_atom_site_fract_y
_atom_site_fract_z
_atom_site_U_iso_or_equiv
_atom_site_adp_type
_atom_site_occupancy
_atom_site_symmetry_multiplicity
_atom_site_calc_flag
O1 O 0.58226(12) 0.49324(10) 0.17909(5) 0.0229(3) Uani 1 1 d
O2 O 0.60259(12) 0.07278(10) 0.11953(5) 0.0232(3) Uani 1 1 d
O3 O 1.01651(15) 0.21920(10) 0.06019(7) 0.0354(3) Uani 1 1 d
O4 O 1.02857(14) 0.03931(10) 0.03543(6) 0.0320(3) Uani 1 1 d
O5 O 0.9797(2) -0.17328(16) 0.07532(13) 0.0797(7) Uani 1 1 d
N1 N 0.68488(16) 0.41165(11) 0.08119(7) 0.0220(3) Uani 1 1 d
N2 N 0.78141(15) 0.28242(11) 0.15497(7) 0.0219(3) Uani 1 1 d
N3 N 0.68662(16) 0.22423(11) 0.05311(7) 0.0223(3) Uani 1 1 d
C1 C 0.3504(2) 0.33420(16) 0.17314(12) 0.0352(5) Uani 1 1 d
C2 C 0.3386(2) 0.45701(16) 0.19136(10) 0.0319(4) Uani 1 1 d
C3 C 0.44651(18) 0.52770(15) 0.15457(9) 0.0259(4) Uani 1 1 d
C4 C 0.4258(2) 0.65055(15) 0.16746(10) 0.0324(4) Uani 1 1 d
C5 C 0.5250(2) 0.72728(16) 0.16437(10) 0.0356(5) Uani 1 1 d
C6 C 0.6743(2) 0.71188(16) 0.14257(10) 0.0322(4) Uani 1 1 d
C7 C 0.6990(2) 0.61234(15) 0.09519(9) 0.0268(4) Uani 1 1 d
C8 C 0.69575(18) 0.50001(14) 0.13202(8) 0.0230(4) Uani 1 1 d
C9 C 0.82671(19) 0.48078(15) 0.17403(9) 0.0257(4) Uani 1 1 d
C10 C 0.82817(19) 0.36554(15) 0.20487(8) 0.0241(4) Uani 1 1 d
C11 C 0.9739(2) 0.32130(17) 0.22461(11) 0.0335(4) Uani 1 1 d
C12 C 0.9650(2) 0.19480(16) 0.21665(9) 0.0284(4) Uani 1 1 d
C13 C 0.83243(18) 0.17117(14) 0.17403(8) 0.0222(3) Uani 1 1 d
C14 C 0.84672(19) 0.09757(14) 0.11137(8) 0.0226(4) Uani 1 1 d
C15 C 0.70766(18) 0.10721(13) 0.07180(8) 0.0220(4) Uani 1 1 d
C16 C 0.7030(2) 0.03378(15) 0.00853(9) 0.0271(4) Uani 1 1 d
C17 C 0.5553(2) 0.02043(16) -0.02042(9) 0.0308(4) Uani 1 1 d
C18 C 0.4523(2) -0.01187(16) 0.03510(10) 0.0311(4) Uani 1 1 d
C19 C 0.46021(19) 0.07053(14) 0.09321(9) 0.0253(4) Uani 1 1 d
C20 C 0.3652(2) 0.04276(17) 0.15219(11) 0.0317(4) Uani 1 1 d
C21 C 0.71761(18) 0.30587(13) 0.09712(8) 0.0203(3) Uani 1 1 d
C22 C 0.9746(2) 0.12155(14) 0.06586(8) 0.0245(4) Uani 1 1 d
C23 C 1.1083(3) -0.2212(2) 0.08438(15) 0.0553(7) Uani 1 1 d
H1 H 0.638(2) 0.4237(17) 0.0417(11) 0.037(6) Uiso 1 1 d
H1A H 0.450(3) 0.3081(17) 0.1835(10) 0.040(6) Uiso 1 1 d
H1B H 0.277(3) 0.290(2) 0.2001(11) 0.054(7) Uiso 1 1 d
H1C H 0.335(3) 0.3220(19) 0.1226(12) 0.053(7) Uiso 1 1 d
H2A H 0.242(2) 0.4845(16) 0.1802(9) 0.030(5) Uiso 1 1 d
H2B H 0.354(2) 0.4690(17) 0.2423(10) 0.038(6) Uiso 1 1 d
H3 H 0.638(2) 0.2423(17) 0.0156(10) 0.033(5) Uiso 1 1 d
H3A H 0.4396(19) 0.5087(15) 0.1061(9) 0.022(4) Uiso 1 1 d
H4 H 0.328(2) 0.6725(16) 0.1820(9) 0.030(5) Uiso 1 1 d
H5 H 0.496(3) 0.802(2) 0.1766(11) 0.058(7) Uiso 1 1 d
H5A H 0.997(4) -0.103(3) 0.0646(19) 0.126(14) Uiso 1 1 d
H6A H 0.736(2) 0.7066(17) 0.1842(11) 0.040(6) Uiso 1 1 d
H6B H 0.710(2) 0.7774(19) 0.1174(11) 0.044(6) Uiso 1 1 d
H7A H 0.631(2) 0.6102(15) 0.0609(9) 0.024(5) Uiso 1 1 d
H7B H 0.797(2) 0.6198(16) 0.0709(9) 0.028(5) Uiso 1 1 d
H9A H 0.831(2) 0.5335(16) 0.2108(9) 0.028(5) Uiso 1 1 d
H9B H 0.908(2) 0.4880(17) 0.1441(10) 0.039(6) Uiso 1 1 d
H10 H 0.763(2) 0.3621(15) 0.2445(9) 0.023(5) Uiso 1 1 d
H11A H 0.999(2) 0.3426(18) 0.2691(11) 0.045(6) Uiso 1 1 d
H11B H 1.046(2) 0.3515(18) 0.1888(11) 0.043(6) Uiso 1 1 d
H12A H 1.051(2) 0.1653(17) 0.1952(10) 0.038(6) Uiso 1 1 d
H12B H 0.959(2) 0.1564(16) 0.2626(10) 0.036(5) Uiso 1 1 d
H13 H 0.7614(19) 0.1367(14) 0.2020(9) 0.016(4) Uiso 1 1 d
H14 H 0.8529(18) 0.0194(14) 0.1261(8) 0.015(4) Uiso 1 1 d
H16A H 0.766(2) 0.0631(16) -0.0250(10) 0.027(5) Uiso 1 1 d
H16B H 0.743(2) -0.0436(17) 0.0238(10) 0.036(5) Uiso 1 1 d
H17A H 0.560(2) -0.0348(17) -0.0562(10) 0.034(5) Uiso 1 1 d
H17B H 0.524(2) 0.0912(17) -0.0423(10) 0.035(5) Uiso 1 1 d
H18A H 0.473(2) -0.0829(16) 0.0537(9) 0.032(5) Uiso 1 1 d
H18B H 0.353(2) -0.0125(17) 0.0187(9) 0.037(5) Uiso 1 1 d
H19 H 0.4327(18) 0.1466(15) 0.0745(8) 0.021(5) Uiso 1 1 d
H20A H 0.387(2) 0.0944(18) 0.1904(11) 0.042(6) Uiso 1 1 d
H20B H 0.384(2) -0.035(2) 0.1694(11) 0.052(7) Uiso 1 1 d
H20C H 0.269(2) 0.0471(16) 0.1374(10) 0.032(5) Uiso 1 1 d
H23A H 1.089(3) -0.287(2) 0.1150(13) 0.073(8) Uiso 1 1 d
H23B H 1.169(5) -0.165(4) 0.111(2) 0.140(15) Uiso 1 1 d
H23C H 1.153(3) -0.249(2) 0.0443(14) 0.069(8) Uiso 1 1 d

loop_
_atom_site_aniso_label
_atom_site_aniso_U_11
_atom_site_aniso_U_22
_atom_site_aniso_U_33
_atom_site_aniso_U_23
_atom_site_aniso_U_13
_atom_site_aniso_U_12
O1 0.0221(6) 0.0251(6) 0.0216(5) -0.0009(5) 0.0012(5) 0.0029(5)
O2 0.0231(6) 0.0254(6) 0.0211(6) 0.0020(5) -0.0001(5) -0.0012(5)
O3 0.0410(8) 0.0251(7) 0.0401(7) -0.0004(6) 0.0168(6) -0.0034(6)
O4 0.0360(7) 0.0238(6) 0.0360(7) 0.0018(5) 0.0130(6) 0.0057(6)
O5 0.0528(11) 0.0476(11) 0.1388(19) 0.0358(12) 0.0195(12) -0.0031(9)
N1 0.0259(8) 0.0196(7) 0.0204(7) 0.0003(6) -0.0021(6) 0.0021(6)
N2 0.0222(7) 0.0234(7) 0.0201(6) -0.0009(6) -0.0012(6) 0.0019(6)
N3 0.0282(8) 0.0199(7) 0.0189(7) 0.0005(6) -0.0036(6) 0.0004(6)
C1 0.0300(11) 0.0318(10) 0.0439(12) 0.0037(9) 0.0008(10) -0.0015(9)
C2 0.0218(10) 0.0335(10) 0.0403(11) 0.0014(9) 0.0022(8) 0.0045(8)
C3 0.0239(9) 0.0280(9) 0.0258(9) -0.0005(8) -0.0016(7) 0.0045(7)
C4 0.0342(11) 0.0310(10) 0.0320(10) 0.0025(8) 0.0041(9) 0.0111(8)
C5 0.0486(12) 0.0249(9) 0.0331(10) 0.0010(8) 0.0049(9) 0.0096(9)
C6 0.0413(12) 0.0214(9) 0.0339(10) -0.0024(8) 0.0013(9) -0.0004(9)
C7 0.0323(10) 0.0230(9) 0.0252(8) -0.0026(7) 0.0023(8) -0.0017(8)
C8 0.0241(9) 0.0222(8) 0.0225(8) -0.0035(7) 0.0015(7) 0.0012(7)
C9 0.0233(9) 0.0280(9) 0.0258(8) -0.0063(8) 0.0008(7) -0.0014(7)
C10 0.0226(9) 0.0294(9) 0.0203(8) -0.0041(7) -0.0016(7) -0.0006(7)
C11 0.0259(10) 0.0359(10) 0.0388(11) -0.0041(9) -0.0111(9) 0.0035(9)
C12 0.0268(9) 0.0329(10) 0.0255(9) 0.0009(8) -0.0048(8) 0.0045(8)
C13 0.0216(9) 0.0250(8) 0.0200(8) 0.0035(7) 0.0006(7) 0.0022(7)
C14 0.0259(9) 0.0207(8) 0.0213(8) 0.0045(7) 0.0008(7) 0.0016(7)
C15 0.0265(9) 0.0188(8) 0.0206(8) 0.0022(7) 0.0006(7) 0.0008(7)
C16 0.0381(11) 0.0211(9) 0.0220(8) 0.0001(7) 0.0008(8) 0.0012(8)
C17 0.0463(12) 0.0220(9) 0.0239(9) -0.0034(8) -0.0087(8) 0.0022(8)
C18 0.0354(11) 0.0224(9) 0.0354(10) 0.0004(8) -0.0101(9) -0.0023(8)
C19 0.0226(9) 0.0217(9) 0.0316(9) 0.0029(7) -0.0064(8) -0.0003(7)
C20 0.0248(10) 0.0304(10) 0.0397(11) 0.0045(9) -0.0002(8) -0.0015(8)
C21 0.0205(8) 0.0213(8) 0.0190(7) -0.0008(7) 0.0028(7) 0.0003(7)
C22 0.0277(9) 0.0242(8) 0.0216(8) 0.0024(7) 0.0029(7) 0.0019(7)
C23 0.078(2) 0.0302(12) 0.0578(16) 0.0075(12) 0.0056(15) 0.0061(12)

loop_
_atom_type_symbol
_atom_type_description
_atom_type_scat_dispersion_real
_atom_type_scat_dispersion_imag
_atom_type_scat_source
C C 0.0033 0.0016 'International Tables Vol C Tables 4.2.6.8 and 6.1.1.4'
H H 0.0000 0.0000 'International Tables Vol C Tables 4.2.6.8 and 6.1.1.4'
N N 0.0061 0.0033 'International Tables Vol C Tables 4.2.6.8 and 6.1.1.4'
O O 0.0106 0.0060 'International Tables Vol C Tables 4.2.6.8 and 6.1.1.4'

loop_
_geom_angle_atom_site_label_1
_geom_angle_atom_site_label_2
_geom_angle_atom_site_label_3
_geom_angle
C8 O1 C3 116.34(12)
C15 O2 C19 114.90(12)
C21 N1 C8 120.74(14)
C21 N2 C10 124.68(14)
C21 N2 C13 124.40(13)
C10 N2 C13 110.44(12)
C21 N3 C15 120.68(14)
C3 C2 C1 112.48(16)
O1 C3 C4 110.03(15)
O1 C3 C2 106.47(14)
C4 C3 C2 112.36(15)
C5 C4 C3 125.64(18)
C4 C5 C6 127.15(18)
C5 C6 C7 114.57(17)
C8 C7 C6 113.42(14)
O1 C8 N1 110.48(13)
O1 C8 C9 104.95(12)
N1 C8 C9 108.70(14)
O1 C8 C7 111.90(14)
N1 C8 C7 108.58(13)
C9 C8 C7 112.16(15)
C8 C9 C10 111.55(14)
N2 C10 C9 110.66(13)
N2 C10 C11 101.86(14)
C9 C10 C11 115.35(16)
C10 C11 C12 105.64(16)
C11 C12 C13 106.51(15)
N2 C13 C14 110.58(13)
N2 C13 C12 103.88(13)
C14 C13 C12 118.40(15)
C13 C14 C22 115.66(15)
C13 C14 C15 106.83(14)
C22 C14 C15 111.65(13)
O2 C15 N3 110.31(13)
O2 C15 C16 110.31(14)
N3 C15 C16 110.28(13)
O2 C15 C14 104.12(12)
N3 C15 C14 108.42(13)
C16 C15 C14 113.23(14)
C17 C16 C15 113.15(16)
C18 C17 C16 110.57(15)
C19 C18 C17 110.10(15)
O2 C19 C20 106.70(14)
O2 C19 C18 109.19(14)
C20 C19 C18 113.96(16)
N2 C21 N3 120.04(15)
N2 C21 N1 120.56(15)
N3 C21 N1 119.40(14)
O3 C22 O4 124.48(17)
O3 C22 C14 118.81(15)
O4 C22 C14 116.70(15)

loop_
_geom_bond_atom_site_label_1
_geom_bond_atom_site_label_2
_geom_bond_distance
O1 C8 1.424(2)
O1 C3 1.438(2)
O2 C15 1.432(2)
O2 C19 1.449(2)
O3 C22 1.247(2)
O4 C22 1.266(2)
O5 C23 1.363(3)
N1 C21 1.348(2)
N1 C8 1.465(2)
N2 C21 1.321(2)
N2 C10 1.471(2)
N2 C13 1.473(2)
N3 C21 1.343(2)
N3 C15 1.470(2)
C1 C2 1.526(3)
C2 C3 1.517(3)
C3 C4 1.514(2)
C4 C5 1.322(3)
C5 C6 1.494(3)
C6 C7 1.537(3)
C7 C8 1.535(2)
C8 C9 1.512(2)
C9 C10 1.515(3)
C10 C11 1.533(3)
C11 C12 1.534(3)
C12 C13 1.540(2)
C13 C14 1.526(2)
C14 C22 1.537(2)
C14 C15 1.538(2)
C15 C16 1.529(2)
C16 C17 1.523(3)
C17 C18 1.518(3)
C18 C19 1.517(3)
C19 C20 1.509(3)

loop_
_geom_torsion_atom_site_label_1
_geom_torsion_atom_site_label_2
_geom_torsion_atom_site_label_3
_geom_torsion_atom_site_label_4
_geom_torsion
C8 O1 C3 C4 -89.99(17)
C8 O1 C3 C2 148.01(14)
C1 C2 C3 O1 -65.0(2)
C1 C2 C3 C4 174.50(17)
O1 C3 C4 C5 35.5(3)
C2 C3 C4 C5 153.90(19)
C3 C4 C5 C6 5.2(3)
C4 C5 C6 C7 24.4(3)
C5 C6 C7 C8 -75.4(2)
C3 O1 C8 N1 -73.51(17)
C3 O1 C8 C9 169.49(13)
C3 O1 C8 C7 47.61(18)
C21 N1 C8 O1 -74.89(18)
C21 N1 C8 C9 39.8(2)
C21 N1 C8 C7 162.05(15)
C6 C7 C8 O1 43.9(2)
C6 C7 C8 N1 166.08(15)
C6 C7 C8 C9 -73.8(2)
O1 C8 C9 C10 63.48(17)
N1 C8 C9 C10 -54.73(18)
C7 C8 C9 C10 -174.81(14)
C21 N2 C10 C9 -14.0(2)
C13 N2 C10 C9 158.35(14)
C21 N2 C10 C11 -137.17(17)
C13 N2 C10 C11 35.21(18)
C8 C9 C10 N2 42.75(19)
C8 C9 C10 C11 157.68(15)
N2 C10 C11 C12 -30.03(19)
C9 C10 C11 C12 -149.92(16)
C10 C11 C12 C13 15.7(2)
C21 N2 C13 C14 18.8(2)
C10 N2 C13 C14 -153.63(14)
C21 N2 C13 C12 146.80(16)
C10 N2 C13 C12 -25.60(17)
C11 C12 C13 N2 5.00(19)
C11 C12 C13 C14 128.04(17)
N2 C13 C14 C22 75.47(18)
C12 C13 C14 C22 -44.1(2)
N2 C13 C14 C15 -49.49(17)
C12 C13 C14 C15 -169.11(14)
C19 O2 C15 N3 66.10(17)
C19 O2 C15 C16 -55.98(17)
C19 O2 C15 C14 -177.77(13)
C21 N3 C15 O2 72.99(19)
C21 N3 C15 C16 -164.92(15)
C21 N3 C15 C14 -40.4(2)
C13 C14 C15 O2 -57.74(16)
C22 C14 C15 O2 174.89(13)
C13 C14 C15 N3 59.71(16)
C22 C14 C15 N3 -67.66(17)
C13 C14 C15 C16 -177.58(14)
C22 C14 C15 C16 55.06(18)
O2 C15 C16 C17 49.22(18)
N3 C15 C16 C17 -72.87(19)
C14 C15 C16 C17 165.45(14)
C15 C16 C17 C18 -49.6(2)
C16 C17 C18 C19 53.9(2)
C15 O2 C19 C20 -174.96(14)
C15 O2 C19 C18 61.44(18)
C17 C18 C19 O2 -58.61(19)
C17 C18 C19 C20 -177.79(16)
C10 N2 C21 N3 176.02(15)
C13 N2 C21 N3 4.7(2)
C10 N2 C21 N1 -3.0(2)
C13 N2 C21 N1 -174.34(15)
C15 N3 C21 N2 7.2(2)
C15 N3 C21 N1 -173.74(15)
C8 N1 C21 N2 -11.0(2)
C8 N1 C21 N3 169.94(14)
C13 C14 C22 O3 -33.8(2)
C15 C14 C22 O3 88.60(19)
C13 C14 C22 O4 147.46(16)
C15 C14 C22 O4 -90.10(18)
